data_4020875
loop_
_publ_author_name
'Fran\,cois-Xavier Felpin'
'Kamal Boubekeur'
'Jacques Lebreton'

_publ_section_title
;
 First Total Synthesis of 1-O-\b-D-Glucopyranosyl-5-deoxyadenophorine
 and Its Aglycon Congener: Determination of the Absolute Configuration
;
_journal_name_full 'Journal of Organic Chemistry'
_journal_page_first 1497
_journal_page_last 1503
_journal_paper_doi 10.1021/jo035522m
_journal_volume 69
_journal_year 2004
_chemical_absolute_configuration ad
_chemical_formula_moiety 'C11 H17 N O5'
_chemical_formula_sum 'C11 H17 N O5'
_chemical_formula_weight 243.26
_chemical_melting_point 389(1)
_space_group_IT_number 19
_space_group_name_Hall 'P 2ac 2ab'
_space_group_name_H-M_alt 'P 21 21 21'
_symmetry_cell_setting orthorhombic
_symmetry_space_group_name_Hall 'P 2ac 2ab'
_symmetry_space_group_name_H-M 'P 21 21 21'
_cell_angle_alpha 90.00
_cell_angle_beta 90.00
_cell_angle_gamma 90.00
_cell_formula_units_Z 4
_cell_length_a 5.986(4)
_cell_length_b 10.321(5)
_cell_length_c 19.807(7)
_cell_measurement_temperature 293(2)
_cell_volume 1223.7(11)
_diffrn_ambient_temperature 293(2)
_exptl_crystal_density_diffrn 1.320
_cod_database_code 4020875

loop_
_symmetry_equiv_pos_as_xyz
'x, y, z'
'-x+1/2, -y, z+1/2'
'-x, y+1/2, -z+1/2'
'x+1/2, -y+1/2, -z'

loop_
_atom_site_label
_atom_site_type_symbol
_atom_site_fract_x
_atom_site_fract_y
_atom_site_fract_z
_atom_site_U_iso_or_equiv
_atom_site_adp_type
_atom_site_occupancy
_atom_site_symmetry_multiplicity
_atom_site_calc_flag
_atom_site_refinement_flags
_atom_site_disorder_assembly
_atom_site_disorder_group
O1 O 0.2107(3) 0.39707(12) 0.34242(7) 0.0743(4) Uani 1 1 d . . .
O2 O 0.3796(2) 0.29522(12) 0.25691(7) 0.0645(4) Uani 1 1 d . . .
O3 O 0.0001(2) 0.08222(11) 0.23727(6) 0.0593(3) Uani 1 1 d . . .
H1 H -0.0671 0.0379 0.2095 0.089 Uiso 1 1 calc R . .
O4 O 0.1591(2) -0.14351(10) 0.36849(6) 0.0548(3) Uani 1 1 d . . .
O5 O -0.1423(3) -0.24726(16) 0.40803(7) 0.0777(4) Uani 1 1 d . . .
N1 N 0.2849(2) 0.17901(12) 0.34575(7) 0.0479(3) Uani 1 1 d . . .
C1 C 0.2834(3) 0.29744(17) 0.31823(9) 0.0530(4) Uani 1 1 d . . .
C2 C 0.4466(3) 0.16424(19) 0.24091(10) 0.0615(5) Uani 1 1 d . . .
H2A H 0.6081 0.1567 0.2405 0.092 Uiso 1 1 calc R . .
H2B H 0.3896 0.1387 0.1970 0.092 Uiso 1 1 calc R . .
C3 C 0.3461(3) 0.07991(16) 0.29659(8) 0.0480(4) Uani 1 1 d . . .
H3 H 0.4607 0.0226 0.3155 0.072 Uiso 1 1 calc R . .
C4 C 0.1441(3) 0.00202(16) 0.27583(9) 0.0485(4) Uani 1 1 d . . .
H4 H 0.1918 -0.0719 0.2483 0.073 Uiso 1 1 calc R . .
C5 C 0.0165(3) -0.04675(15) 0.33709(9) 0.0514(4) Uani 1 1 d . . .
H5 H -0.1222 -0.0881 0.3221 0.077 Uiso 1 1 calc R . .
C6 C -0.0397(3) 0.06188(17) 0.38655(10) 0.0549(5) Uani 1 1 d . . .
H6A H -0.1037 0.0239 0.4270 0.082 Uiso 1 1 calc R . .
H6B H -0.1526 0.1170 0.3663 0.082 Uiso 1 1 calc R . .
C7 C 0.1603(3) 0.14602(17) 0.40689(8) 0.0508(4) Uani 1 1 d . . .
H7 H 0.1003 0.2271 0.4252 0.076 Uiso 1 1 calc R . .
C8 C 0.3160(3) 0.08880(19) 0.46044(9) 0.0593(5) Uani 1 1 d . . .
H8A H 0.3706 0.0057 0.4446 0.089 Uiso 1 1 calc R . .
H8B H 0.4439 0.1456 0.4657 0.089 Uiso 1 1 calc R . .
C9 C 0.2072(4) 0.0700(3) 0.52858(11) 0.0865(7) Uani 1 1 d . . .
H9A H 0.1351 0.1490 0.5421 0.130 Uiso 1 1 calc R . .
H9B H 0.3189 0.0473 0.5613 0.130 Uiso 1 1 calc R . .
H9C H 0.0984 0.0019 0.5257 0.130 Uiso 1 1 calc R . .
C10 C 0.0568(4) -0.23941(17) 0.40307(9) 0.0574(5) Uani 1 1 d . . .
C11 C 0.2241(4) -0.32930(19) 0.43301(10) 0.0737(6) Uani 1 1 d . . .
H11A H 0.3718 -0.3011 0.4211 0.110 Uiso 0.50 1 calc PR . .
H11B H 0.1997 -0.4152 0.4160 0.110 Uiso 0.50 1 calc PR . .
H11C H 0.2086 -0.3295 0.4813 0.110 Uiso 0.50 1 calc PR . .
H11D H 0.1483 -0.3961 0.4578 0.110 Uiso 0.50 1 calc PR . .
H11E H 0.3204 -0.2820 0.4629 0.110 Uiso 0.50 1 calc PR . .
H11F H 0.3115 -0.3677 0.3976 0.110 Uiso 0.50 1 calc PR . .

loop_
_atom_site_aniso_label
_atom_site_aniso_U_11
_atom_site_aniso_U_22
_atom_site_aniso_U_33
_atom_site_aniso_U_23
_atom_site_aniso_U_13
_atom_site_aniso_U_12
O1 0.1078(12) 0.0412(7) 0.0739(8) -0.0007(6) -0.0168(8) 0.0078(7)
O2 0.0646(8) 0.0578(8) 0.0710(8) 0.0153(7) -0.0013(7) -0.0022(6)
O3 0.0558(7) 0.0526(7) 0.0695(8) 0.0005(6) -0.0192(6) 0.0093(6)
O4 0.0539(6) 0.0414(6) 0.0691(7) 0.0057(6) -0.0070(6) -0.0019(6)
O5 0.0809(10) 0.0833(10) 0.0690(9) 0.0049(7) 0.0105(8) -0.0220(9)
N1 0.0490(8) 0.0388(7) 0.0558(8) 0.0006(6) -0.0030(7) 0.0013(6)
C1 0.0534(10) 0.0467(10) 0.0591(10) 0.0073(9) -0.0158(9) -0.0030(8)
C2 0.0457(10) 0.0687(12) 0.0699(12) 0.0113(10) 0.0059(8) 0.0069(9)
C3 0.0381(8) 0.0484(9) 0.0575(10) 0.0004(8) -0.0024(7) 0.0097(8)
C4 0.0470(9) 0.0421(8) 0.0565(9) -0.0021(7) -0.0080(8) 0.0100(8)
C5 0.0407(8) 0.0473(9) 0.0662(10) -0.0009(8) -0.0113(8) -0.0004(8)
C6 0.0407(9) 0.0580(11) 0.0661(11) 0.0038(9) 0.0045(8) 0.0065(8)
C7 0.0539(10) 0.0429(9) 0.0556(10) -0.0036(8) 0.0016(8) 0.0061(9)
C8 0.0641(12) 0.0522(10) 0.0617(10) -0.0009(9) -0.0100(9) -0.0046(9)
C9 0.0993(18) 0.0902(16) 0.0702(13) 0.0172(12) -0.0002(13) 0.0083(15)
C10 0.0816(15) 0.0479(10) 0.0426(9) -0.0080(8) 0.0001(9) -0.0091(10)
C11 0.1138(18) 0.0530(11) 0.0542(10) 0.0025(9) -0.0092(12) 0.0008(12)

loop_
_geom_bond_atom_site_label_1
_geom_bond_atom_site_label_2
_geom_bond_distance
_geom_bond_site_symmetry_2
_geom_bond_publ_flag
O1 C1 1.215(2) . ?
O2 C1 1.344(2) . ?
O2 C2 1.445(2) . ?
O3 C4 1.418(2) . ?
O3 H1 0.8200 . ?
O4 C10 1.350(2) . ?
O4 C5 1.453(2) . ?
O5 C10 1.199(3) . ?
N1 C1 1.338(2) . ?
N1 C3 1.459(2) . ?
N1 C7 1.462(2) . ?
C2 C3 1.528(3) . ?
C2 H2A 0.9700 . ?
C2 H2B 0.9700 . ?
C3 C4 1.509(3) . ?
C3 H3 0.9800 . ?
C4 C5 1.519(3) . ?
C4 H4 0.9800 . ?
C5 C6 1.526(2) . ?
C5 H5 0.9800 . ?
C6 C7 1.533(3) . ?
C6 H6A 0.9700 . ?
C6 H6B 0.9700 . ?
C7 C8 1.531(3) . ?
C7 H7 0.9800 . ?
C8 C9 1.511(3) . ?
C8 H8A 0.9700 . ?
C8 H8B 0.9700 . ?
C9 H9A 0.9600 . ?
C9 H9B 0.9600 . ?
C9 H9C 0.9600 . ?
C10 C11 1.488(3) . ?
C11 H11A 0.9600 . ?
C11 H11B 0.9600 . ?
C11 H11C 0.9600 . ?
C11 H11D 0.9600 . ?
C11 H11E 0.9600 . ?
C11 H11F 0.9600 . ?
